data_1512084
loop_
_publ_author_name
'Xing, Yanpeng'
'Zhao, Hongyang'
'Shang, Qiongyi'
'Wang, Jing'
'Lu, Ping'
'Wang, Yanguang'

_publ_section_title
;
 Parallel Copper Catalysis: Diastereoselective Synthesis of
 Polyfunctionalized Azetidin-2-imines.
;
_journal_issue 11
_journal_name_full 'Organic letters'
_journal_page_first 2668
_journal_page_last 2671
_journal_paper_doi 10.1021/ol4010323
_journal_volume 15
_journal_year 2013
_chemical_formula_moiety 'C39 H34 N2 O2 S'
_chemical_formula_sum 'C39 H34 N2 O2 S'
_chemical_formula_weight 594.74
_chemical_name_systematic
; 
 ? 
;
_space_group_IT_number 14
_symmetry_cell_setting monoclinic
_symmetry_space_group_name_Hall '-P 2yn'
_symmetry_space_group_name_H-M 'P 1 21/n 1'
_atom_sites_solution_hydrogens geom
_atom_sites_solution_primary direct
_atom_sites_solution_secondary difmap
_audit_creation_method SHELXL-97
_cell_angle_alpha 90.00
_cell_angle_beta 90.191(4)
_cell_angle_gamma 90.00
_cell_formula_units_Z 4
_cell_length_a 13.2199(5)
_cell_length_b 11.4301(4)
_cell_length_c 21.0851(8)
_cell_measurement_reflns_used 4681
_cell_measurement_temperature 293(2)
_cell_measurement_theta_max 29.5260
_cell_measurement_theta_min 3.0756
_cell_volume 3186.0(2)
_computing_cell_refinement 'CrysAlis PRO (Agilent Technologies, 2011)'
_computing_data_collection 'CrysAlis PRO'
_computing_data_reduction 'CrysAlis PRO'
_computing_molecular_graphics 'OLEX2 (Dolomanov et al., 2009)'
_computing_publication_material OLEX2
_computing_structure_refinement 'SHELXL-97 (Sheldrick, 2008)'
_computing_structure_solution 'SHELXS-97 (Sheldrick, 2008)'
_diffrn_ambient_temperature 293(2)
_diffrn_detector_area_resol_mean 10.3592
_diffrn_measured_fraction_theta_full 0.998
_diffrn_measured_fraction_theta_max 0.998
_diffrn_measurement_device_type 'Xcalibur, Atlas, Gemini ultra'
_diffrn_measurement_method '\w scans'
_diffrn_radiation_monochromator graphite
_diffrn_radiation_source 'fine-focus sealed tube'
_diffrn_radiation_type MoK\a
_diffrn_radiation_wavelength 0.71073
_diffrn_reflns_av_R_equivalents 0.0353
_diffrn_reflns_av_sigmaI/netI 0.0334
_diffrn_reflns_limit_h_max 15
_diffrn_reflns_limit_h_min -13
_diffrn_reflns_limit_k_max 13
_diffrn_reflns_limit_k_min -13
_diffrn_reflns_limit_l_max 25
_diffrn_reflns_limit_l_min -25
_diffrn_reflns_number 21820
_diffrn_reflns_theta_full 25.35
_diffrn_reflns_theta_max 25.35
_diffrn_reflns_theta_min 3.08
_exptl_absorpt_coefficient_mu 0.139
_exptl_absorpt_correction_T_max 0.9595
_exptl_absorpt_correction_T_min 0.9402
_exptl_absorpt_correction_type multi-scan
_exptl_absorpt_process_details
;
CrysAlis PRO (Agilent Technologies, 2011) 
;
_exptl_crystal_colour colorless
_exptl_crystal_density_diffrn 1.240
_exptl_crystal_density_method 'not measured'
_exptl_crystal_description block
_exptl_crystal_F_000 1256
_exptl_crystal_size_max 0.45
_exptl_crystal_size_mid 0.32
_exptl_crystal_size_min 0.30
_refine_diff_density_max 0.166
_refine_diff_density_min -0.254
_refine_diff_density_rms 0.036
_refine_ls_extinction_method none
_refine_ls_goodness_of_fit_ref 1.023
_refine_ls_hydrogen_treatment constr
_refine_ls_matrix_type full
_refine_ls_number_parameters 400
_refine_ls_number_reflns 5795
_refine_ls_number_restraints 0
_refine_ls_restrained_S_all 1.023
_refine_ls_R_factor_all 0.0715
_refine_ls_R_factor_gt 0.0442
_refine_ls_shift/su_max 0.000
_refine_ls_shift/su_mean 0.000
_refine_ls_structure_factor_coef Fsqd
_refine_ls_weighting_details 'calc w=1/[\s^2^(Fo^2^)+(0.0458P)^2^+0.8227P] where P=(Fo^2^+2Fc^2^)/3'
_refine_ls_weighting_scheme calc
_refine_ls_wR_factor_gt 0.0981
_refine_ls_wR_factor_ref 0.1135
_reflns_number_gt 4054
_reflns_number_total 5795
_reflns_threshold_expression >2sigma(I)
_cod_data_source_file ol4010323_si_002.cif
_cod_data_source_block 121203_xingyp_44_1
_cod_original_sg_symbol_H-M 'P 21/n'
_cod_database_code 1512084

loop_
_symmetry_equiv_pos_as_xyz
'x, y, z'
'-x+1/2, y+1/2, -z+1/2'
'-x, -y, -z'
'x-1/2, -y-1/2, z-1/2'

loop_
_atom_site_label
_atom_site_type_symbol
_atom_site_fract_x
_atom_site_fract_y
_atom_site_fract_z
_atom_site_U_iso_or_equiv
_atom_site_adp_type
_atom_site_occupancy
_atom_site_symmetry_multiplicity
_atom_site_calc_flag
_atom_site_refinement_flags
S1 S 0.29893(4) -0.09589(5) 0.16864(3) 0.05792(18) Uani 1 1 d .
O1 O 0.23725(13) -0.18324(15) 0.19795(9) 0.0930(6) Uani 1 1 d .
O2 O 0.35383(12) -0.12920(14) 0.11236(7) 0.0720(5) Uani 1 1 d .
N1 N 0.22559(11) 0.01589(15) 0.15704(7) 0.0512(4) Uani 1 1 d .
N2 N 0.18678(11) 0.17824(14) 0.09381(7) 0.0433(4) Uani 1 1 d .
C1 C 0.38762(14) -0.04701(17) 0.22577(9) 0.0467(5) Uani 1 1 d .
C2 C 0.48308(16) -0.09432(19) 0.22560(11) 0.0601(6) Uani 1 1 d .
H2 H 0.5003 -0.1505 0.1956 0.072 Uiso 1 1 calc R
C3 C 0.55319(17) -0.0583(2) 0.26994(11) 0.0660(6) Uani 1 1 d .
H3 H 0.6169 -0.0927 0.2705 0.079 Uiso 1 1 calc R
C4 C 0.53080(16) 0.02807(19) 0.31370(9) 0.0548(5) Uani 1 1 d .
C5 C 0.43471(16) 0.0738(2) 0.31304(9) 0.0587(6) Uani 1 1 d .
H5 H 0.4177 0.1311 0.3424 0.070 Uiso 1 1 calc R
C6 C 0.36288(15) 0.0368(2) 0.26993(9) 0.0568(6) Uani 1 1 d .
H6 H 0.2980 0.0684 0.2707 0.068 Uiso 1 1 calc R
C7 C 0.60997(18) 0.0722(2) 0.35949(12) 0.0757(7) Uani 1 1 d .
H7A H 0.6510 0.1301 0.3389 0.114 Uiso 1 1 calc R
H7B H 0.6518 0.0082 0.3730 0.114 Uiso 1 1 calc R
H7C H 0.5775 0.1064 0.3957 0.114 Uiso 1 1 calc R
C8 C 0.24581(13) 0.08987(17) 0.11192(8) 0.0420(4) Uani 1 1 d .
C9 C 0.32633(13) 0.11437(16) 0.06248(8) 0.0404(4) Uani 1 1 d .
H9 H 0.3296 0.0511 0.0312 0.049 Uiso 1 1 calc R
C10 C 0.25013(13) 0.21632(17) 0.03951(8) 0.0424(4) Uani 1 1 d .
C11 C 0.43000(13) 0.15026(15) 0.08340(8) 0.0379(4) Uani 1 1 d .
C12 C 0.50999(14) 0.14380(17) 0.04129(9) 0.0455(5) Uani 1 1 d .
H12 H 0.4993 0.1132 0.0009 0.055 Uiso 1 1 calc R
C13 C 0.60517(15) 0.18195(18) 0.05824(10) 0.0522(5) Uani 1 1 d .
H13 H 0.6576 0.1770 0.0290 0.063 Uiso 1 1 calc R
C14 C 0.62425(14) 0.22743(17) 0.11778(10) 0.0503(5) Uani 1 1 d .
C15 C 0.54485(15) 0.23220(18) 0.16016(9) 0.0512(5) Uani 1 1 d .
H15 H 0.5562 0.2608 0.2009 0.061 Uiso 1 1 calc R
C16 C 0.44888(14) 0.19532(17) 0.14329(8) 0.0454(5) Uani 1 1 d .
H16 H 0.3964 0.2008 0.1724 0.055 Uiso 1 1 calc R
C17 C 0.72746(16) 0.2741(2) 0.13582(13) 0.0760(7) Uani 1 1 d .
H17A H 0.7387 0.3475 0.1149 0.114 Uiso 1 1 calc R
H17B H 0.7785 0.2192 0.1231 0.114 Uiso 1 1 calc R
H17C H 0.7307 0.2852 0.1809 0.114 Uiso 1 1 calc R
C18 C 0.28752(13) 0.34109(17) 0.04271(9) 0.0432(5) Uani 1 1 d .
C19 C 0.32928(16) 0.3928(2) -0.01059(10) 0.0577(6) Uani 1 1 d .
H19 H 0.3311 0.3518 -0.0487 0.069 Uiso 1 1 calc R
C20 C 0.36826(18) 0.5049(2) -0.00750(12) 0.0692(6) Uani 1 1 d .
H20 H 0.3975 0.5381 -0.0433 0.083 Uiso 1 1 calc R
C21 C 0.36421(17) 0.5675(2) 0.04782(13) 0.0677(6) Uani 1 1 d .
H21 H 0.3901 0.6431 0.0496 0.081 Uiso 1 1 calc R
C22 C 0.32205(17) 0.5183(2) 0.09997(12) 0.0653(6) Uani 1 1 d .
H22 H 0.3180 0.5611 0.1374 0.078 Uiso 1 1 calc R
C23 C 0.28480(16) 0.40470(19) 0.09826(10) 0.0560(5) Uani 1 1 d .
H23 H 0.2579 0.3714 0.1347 0.067 Uiso 1 1 calc R
C24 C 0.20630(15) 0.18465(18) -0.02221(9) 0.0488(5) Uani 1 1 d .
C25 C 0.17945(15) 0.14855(19) -0.07239(9) 0.0518(5) Uani 1 1 d .
C26 C 0.14831(15) 0.09908(18) -0.13216(9) 0.0498(5) Uani 1 1 d .
C27 C 0.05037(16) 0.1105(2) -0.15488(10) 0.0593(6) Uani 1 1 d .
H27 H 0.0038 0.1551 -0.1324 0.071 Uiso 1 1 calc R
C28 C 0.02131(19) 0.0563(2) -0.21066(10) 0.0688(7) Uani 1 1 d .
H28 H -0.0448 0.0647 -0.2252 0.083 Uiso 1 1 calc R
C29 C 0.0882(2) -0.0099(2) -0.24499(11) 0.0734(7) Uani 1 1 d .
C30 C 0.1858(2) -0.0198(2) -0.22243(11) 0.0801(8) Uani 1 1 d .
H30 H 0.2325 -0.0636 -0.2453 0.096 Uiso 1 1 calc R
C31 C 0.21577(18) 0.0335(2) -0.16683(10) 0.0674(6) Uani 1 1 d .
H31 H 0.2821 0.0252 -0.1526 0.081 Uiso 1 1 calc R
C32 C 0.0570(3) -0.0692(3) -0.30625(13) 0.1196(12) Uani 1 1 d .
H32A H -0.0082 -0.1048 -0.3010 0.179 Uiso 1 1 calc R
H32B H 0.1058 -0.1281 -0.3170 0.179 Uiso 1 1 calc R
H32C H 0.0536 -0.0122 -0.3396 0.179 Uiso 1 1 calc R
C33 C 0.08823(14) 0.2164(2) 0.11758(9) 0.0529(5) Uani 1 1 d .
H33A H 0.0962 0.2911 0.1389 0.063 Uiso 1 1 calc R
H33B H 0.0643 0.1602 0.1486 0.063 Uiso 1 1 calc R
C34 C 0.01009(13) 0.22888(17) 0.06598(9) 0.0431(4) Uani 1 1 d .
C35 C -0.03770(15) 0.13206(18) 0.04115(10) 0.0535(5) Uani 1 1 d .
H35 H -0.0210 0.0580 0.0561 0.064 Uiso 1 1 calc R
C36 C -0.11003(15) 0.1439(2) -0.00572(11) 0.0602(6) Uani 1 1 d .
H36 H -0.1411 0.0776 -0.0224 0.072 Uiso 1 1 calc R
C37 C -0.13638(15) 0.2517(2) -0.02782(10) 0.0586(6) Uani 1 1 d .
H37 H -0.1853 0.2591 -0.0594 0.070 Uiso 1 1 calc R
C38 C -0.09064(17) 0.3485(2) -0.00337(11) 0.0640(6) Uani 1 1 d .
H38 H -0.1088 0.4223 -0.0180 0.077 Uiso 1 1 calc R
C39 C -0.01716(15) 0.33752(18) 0.04328(10) 0.0560(5) Uani 1 1 d .
H39 H 0.0141 0.4041 0.0594 0.067 Uiso 1 1 calc R

loop_
_atom_site_aniso_label
_atom_site_aniso_U_11
_atom_site_aniso_U_22
_atom_site_aniso_U_33
_atom_site_aniso_U_23
_atom_site_aniso_U_13
_atom_site_aniso_U_12
S1 0.0560(3) 0.0471(3) 0.0705(4) 0.0128(3) -0.0191(3) -0.0111(3)
O1 0.0804(12) 0.0680(11) 0.1305(15) 0.0436(11) -0.0312(11) -0.0328(9)
O2 0.0854(11) 0.0647(10) 0.0659(10) -0.0164(8) -0.0167(8) 0.0110(9)
N1 0.0410(9) 0.0565(11) 0.0559(10) 0.0155(9) -0.0081(7) -0.0083(8)
N2 0.0346(8) 0.0536(10) 0.0416(8) 0.0066(7) -0.0032(6) 0.0005(7)
C1 0.0467(11) 0.0436(11) 0.0499(11) 0.0105(10) -0.0044(9) -0.0003(9)
C2 0.0577(13) 0.0508(13) 0.0717(14) -0.0126(11) -0.0115(11) 0.0091(10)
C3 0.0501(13) 0.0622(15) 0.0858(16) -0.0109(13) -0.0180(12) 0.0153(11)
C4 0.0570(13) 0.0532(13) 0.0540(12) 0.0022(10) -0.0112(10) 0.0023(10)
C5 0.0633(14) 0.0657(15) 0.0470(12) -0.0046(11) -0.0004(10) 0.0103(11)
C6 0.0463(12) 0.0721(15) 0.0520(12) 0.0060(11) 0.0016(9) 0.0095(11)
C7 0.0724(16) 0.0735(17) 0.0811(16) -0.0086(13) -0.0259(13) 0.0013(13)
C8 0.0358(10) 0.0476(11) 0.0424(10) 0.0018(9) -0.0105(8) -0.0075(9)
C9 0.0403(10) 0.0401(11) 0.0408(10) -0.0005(8) -0.0026(8) -0.0015(8)
C10 0.0396(10) 0.0508(12) 0.0368(10) 0.0041(9) -0.0041(8) 0.0010(9)
C11 0.0368(10) 0.0345(10) 0.0422(10) 0.0025(8) -0.0029(8) -0.0005(8)
C12 0.0462(11) 0.0437(11) 0.0465(11) -0.0041(9) 0.0023(9) 0.0008(9)
C13 0.0403(11) 0.0517(12) 0.0648(13) -0.0003(11) 0.0112(9) -0.0008(9)
C14 0.0394(11) 0.0427(11) 0.0687(14) 0.0052(10) -0.0041(10) -0.0046(9)
C15 0.0541(12) 0.0503(12) 0.0491(11) -0.0020(10) -0.0100(9) -0.0075(10)
C16 0.0413(11) 0.0514(12) 0.0437(11) 0.0001(9) 0.0024(8) -0.0032(9)
C17 0.0500(13) 0.0765(17) 0.1015(19) 0.0011(15) -0.0106(12) -0.0160(12)
C18 0.0396(10) 0.0439(11) 0.0462(11) 0.0040(9) -0.0042(8) 0.0045(8)
C19 0.0621(13) 0.0587(14) 0.0524(12) 0.0079(11) -0.0002(10) 0.0007(11)
C20 0.0676(15) 0.0650(16) 0.0750(16) 0.0246(14) 0.0039(12) -0.0075(12)
C21 0.0571(14) 0.0527(14) 0.0933(18) 0.0048(14) -0.0019(13) -0.0027(11)
C22 0.0650(14) 0.0570(15) 0.0740(15) -0.0108(12) 0.0024(12) -0.0008(12)
C23 0.0588(13) 0.0548(13) 0.0543(12) 0.0003(11) 0.0037(10) -0.0041(11)
C24 0.0470(11) 0.0555(13) 0.0440(11) 0.0047(10) -0.0044(9) 0.0005(9)
C25 0.0544(12) 0.0563(13) 0.0446(12) 0.0078(10) -0.0058(9) -0.0032(10)
C26 0.0538(12) 0.0552(13) 0.0403(10) 0.0074(10) -0.0063(9) -0.0057(10)
C27 0.0549(13) 0.0749(16) 0.0481(12) 0.0085(11) -0.0048(10) -0.0043(11)
C28 0.0648(15) 0.0863(18) 0.0552(14) 0.0193(13) -0.0178(12) -0.0252(14)
C29 0.100(2) 0.0695(17) 0.0501(13) 0.0031(12) -0.0155(13) -0.0226(15)
C30 0.099(2) 0.0841(19) 0.0576(14) -0.0110(13) -0.0003(14) 0.0106(16)
C31 0.0659(15) 0.0818(17) 0.0545(13) -0.0043(12) -0.0097(11) 0.0075(13)
C32 0.177(3) 0.114(3) 0.0675(18) -0.0164(17) -0.0369(19) -0.033(2)
C33 0.0402(11) 0.0683(14) 0.0502(11) 0.0031(10) 0.0014(9) 0.0047(10)
C34 0.0327(10) 0.0476(12) 0.0490(11) 0.0025(9) 0.0027(8) -0.0007(8)
C35 0.0459(11) 0.0412(11) 0.0735(14) 0.0061(10) -0.0018(10) 0.0014(9)
C36 0.0453(12) 0.0569(14) 0.0784(15) -0.0093(12) -0.0073(11) -0.0074(10)
C37 0.0405(12) 0.0753(17) 0.0600(13) 0.0008(12) -0.0068(10) 0.0025(11)
C38 0.0621(14) 0.0531(14) 0.0766(15) 0.0168(12) -0.0103(12) 0.0056(11)
C39 0.0548(13) 0.0430(12) 0.0703(14) 0.0016(11) -0.0041(10) -0.0067(10)

loop_
_atom_type_symbol
_atom_type_description
_atom_type_scat_dispersion_real
_atom_type_scat_dispersion_imag
_atom_type_scat_source
C C 0.0033 0.0016 'International Tables Vol C Tables 4.2.6.8 and 6.1.1.4'
H H 0.0000 0.0000 'International Tables Vol C Tables 4.2.6.8 and 6.1.1.4'
N N 0.0061 0.0033 'International Tables Vol C Tables 4.2.6.8 and 6.1.1.4'
O O 0.0106 0.0060 'International Tables Vol C Tables 4.2.6.8 and 6.1.1.4'
S S 0.1246 0.1234 'International Tables Vol C Tables 4.2.6.8 and 6.1.1.4'

loop_
_geom_angle_atom_site_label_1
_geom_angle_atom_site_label_2
_geom_angle_atom_site_label_3
_geom_angle
O1 S1 O2 117.36(12)
O1 S1 N1 105.88(10)
O2 S1 N1 112.68(9)
O1 S1 C1 107.68(10)
O2 S1 C1 108.00(9)
N1 S1 C1 104.38(9)
C8 N1 S1 119.86(14)
C8 N2 C33 130.49(16)
C8 N2 C10 96.42(14)
C33 N2 C10 132.91(15)
C2 C1 C6 119.77(19)
C2 C1 S1 118.75(16)
C6 C1 S1 121.47(15)
C1 C2 C3 119.8(2)
C1 C2 H2 120.1
C3 C2 H2 120.1
C2 C3 C4 121.4(2)
C2 C3 H3 119.3
C4 C3 H3 119.3
C5 C4 C3 117.66(19)
C5 C4 C7 121.3(2)
C3 C4 C7 121.1(2)
C4 C5 C6 121.7(2)
C4 C5 H5 119.2
C6 C5 H5 119.2
C1 C6 C5 119.65(19)
C1 C6 H6 120.2
C5 C6 H6 120.2
C4 C7 H7A 109.5
C4 C7 H7B 109.5
H7A C7 H7B 109.5
C4 C7 H7C 109.5
H7A C7 H7C 109.5
H7B C7 H7C 109.5
N1 C8 N2 125.51(17)
N1 C8 C9 140.18(18)
N2 C8 C9 94.29(14)
C11 C9 C8 119.46(15)
C11 C9 C10 117.45(15)
C8 C9 C10 84.32(13)
C11 C9 H9 111.0
C8 C9 H9 111.0
C10 C9 H9 111.0
C24 C10 N2 112.90(15)
C24 C10 C18 113.61(15)
N2 C10 C18 115.29(15)
C24 C10 C9 109.40(15)
N2 C10 C9 84.84(12)
C18 C10 C9 117.67(14)
C12 C11 C16 117.94(17)
C12 C11 C9 119.80(16)
C16 C11 C9 122.19(16)
C13 C12 C11 121.02(18)
C13 C12 H12 119.5
C11 C12 H12 119.5
C12 C13 C14 121.25(18)
C12 C13 H13 119.4
C14 C13 H13 119.4
C13 C14 C15 117.76(18)
C13 C14 C17 121.54(19)
C15 C14 C17 120.7(2)
C14 C15 C16 121.34(19)
C14 C15 H15 119.3
C16 C15 H15 119.3
C15 C16 C11 120.68(18)
C15 C16 H16 119.7
C11 C16 H16 119.7
C14 C17 H17A 109.5
C14 C17 H17B 109.5
H17A C17 H17B 109.5
C14 C17 H17C 109.5
H17A C17 H17C 109.5
H17B C17 H17C 109.5
C23 C18 C19 118.38(19)
C23 C18 C10 121.75(17)
C19 C18 C10 119.83(17)
C20 C19 C18 120.4(2)
C20 C19 H19 119.8
C18 C19 H19 119.8
C21 C20 C19 120.6(2)
C21 C20 H20 119.7
C19 C20 H20 119.7
C22 C21 C20 119.4(2)
C22 C21 H21 120.3
C20 C21 H21 120.3
C21 C22 C23 120.9(2)
C21 C22 H22 119.6
C23 C22 H22 119.6
C18 C23 C22 120.3(2)
C18 C23 H23 119.8
C22 C23 H23 119.8
C25 C24 C10 172.0(2)
C24 C25 C26 177.2(2)
C31 C26 C27 118.3(2)
C31 C26 C25 119.64(19)
C27 C26 C25 122.0(2)
C28 C27 C26 120.6(2)
C28 C27 H27 119.7
C26 C27 H27 119.7
C29 C28 C27 121.2(2)
C29 C28 H28 119.4
C27 C28 H28 119.4
C28 C29 C30 117.9(2)
C28 C29 C32 121.5(3)
C30 C29 C32 120.6(3)
C29 C30 C31 121.6(2)
C29 C30 H30 119.2
C31 C30 H30 119.2
C26 C31 C30 120.5(2)
C26 C31 H31 119.8
C30 C31 H31 119.8
C29 C32 H32A 109.5
C29 C32 H32B 109.5
H32A C32 H32B 109.5
C29 C32 H32C 109.5
H32A C32 H32C 109.5
H32B C32 H32C 109.5
N2 C33 C34 112.97(15)
N2 C33 H33A 109.0
C34 C33 H33A 109.0
N2 C33 H33B 109.0
C34 C33 H33B 109.0
H33A C33 H33B 107.8
C35 C34 C39 118.23(18)
C35 C34 C33 120.81(18)
C39 C34 C33 120.95(18)
C34 C35 C36 120.66(19)
C34 C35 H35 119.7
C36 C35 H35 119.7
C37 C36 C35 120.6(2)
C37 C36 H36 119.7
C35 C36 H36 119.7
C38 C37 C36 119.5(2)
C38 C37 H37 120.2
C36 C37 H37 120.2
C37 C38 C39 120.3(2)
C37 C38 H38 119.8
C39 C38 H38 119.8
C34 C39 C38 120.6(2)
C34 C39 H39 119.7
C38 C39 H39 119.7

loop_
_geom_bond_atom_site_label_1
_geom_bond_atom_site_label_2
_geom_bond_distance
S1 O1 1.4307(16)
S1 O2 1.4442(16)
S1 N1 1.6219(17)
S1 C1 1.769(2)
N1 C8 1.301(2)
N2 C8 1.332(2)
N2 C33 1.464(2)
N2 C10 1.486(2)
C1 C2 1.373(3)
C1 C6 1.376(3)
C2 C3 1.377(3)
C2 H2 0.9300
C3 C4 1.384(3)
C3 H3 0.9300
C4 C5 1.374(3)
C4 C7 1.508(3)
C5 C6 1.379(3)
C5 H5 0.9300
C6 H6 0.9300
C7 H7A 0.9600
C7 H7B 0.9600
C7 H7C 0.9600
C8 C9 1.518(2)
C9 C11 1.496(2)
C9 C10 1.614(2)
C9 H9 0.9800
C10 C24 1.468(3)
C10 C18 1.511(3)
C11 C12 1.385(2)
C11 C16 1.386(2)
C12 C13 1.378(3)
C12 H12 0.9300
C13 C14 1.381(3)
C13 H13 0.9300
C14 C15 1.382(3)
C14 C17 1.512(3)
C15 C16 1.382(3)
C15 H15 0.9300
C16 H16 0.9300
C17 H17A 0.9600
C17 H17B 0.9600
C17 H17C 0.9600
C18 C23 1.379(3)
C18 C19 1.386(3)
C19 C20 1.383(3)
C19 H19 0.9300
C20 C21 1.370(3)
C20 H20 0.9300
C21 C22 1.357(3)
C21 H21 0.9300
C22 C23 1.389(3)
C22 H22 0.9300
C23 H23 0.9300
C24 C25 1.189(3)
C25 C26 1.440(3)
C26 C31 1.377(3)
C26 C27 1.385(3)
C27 C28 1.383(3)
C27 H27 0.9300
C28 C29 1.372(4)
C28 H28 0.9300
C29 C30 1.378(3)
C29 C32 1.515(3)
C30 C31 1.379(3)
C30 H30 0.9300
C31 H31 0.9300
C32 H32A 0.9600
C32 H32B 0.9600
C32 H32C 0.9600
C33 C34 1.505(3)
C33 H33A 0.9700
C33 H33B 0.9700
C34 C35 1.377(3)
C34 C39 1.378(3)
C35 C36 1.379(3)
C35 H35 0.9300
C36 C37 1.363(3)
C36 H36 0.9300
C37 C38 1.361(3)
C37 H37 0.9300
C38 C39 1.386(3)
C38 H38 0.9300
C39 H39 0.9300
